data_2224516
loop_
_publ_author_name
'Kang, Tai-Ran'
'Chen, Lian-Mei'

_publ_section_title
;
 (<i>E</i>)-2-(1,3-Diphenylallylidene)malononitrile
;
_journal_coeditor_code XU2673
_journal_issue 12
_journal_name_full 'Acta Crystallographica Section E'
_journal_page_first o3164
_journal_paper_doi 10.1107/S1600536809048338
_journal_volume 65
_journal_year 2009
_chemical_formula_iupac 'C18 H12 N2'
_chemical_formula_moiety 'C18 H12 N2'
_chemical_formula_sum 'C18 H12 N2'
_chemical_formula_weight 256.30
_chemical_name_systematic
;
(<i>E</i>)-2-(1,3-Diphenylallylidene)malononitrile
;
_space_group_IT_number 14
_symmetry_cell_setting monoclinic
_symmetry_space_group_name_Hall '-P 2ybc'
_symmetry_space_group_name_H-M 'P 1 21/c 1'
_atom_sites_solution_hydrogens geom
_atom_sites_solution_primary direct
_atom_sites_solution_secondary difmap
_audit_creation_method SHELXL-97
_cell_angle_alpha 90.00
_cell_angle_beta 108.457(6)
_cell_angle_gamma 90.00
_cell_formula_units_Z 4
_cell_length_a 12.1658(6)
_cell_length_b 14.8852(9)
_cell_length_c 8.1959(7)
_cell_measurement_reflns_used 5219
_cell_measurement_temperature 295(2)
_cell_measurement_theta_max 29.1731
_cell_measurement_theta_min 2.9788
_cell_volume 1407.85(17)
_computing_cell_refinement 'CrysAlis Pro (Oxford Diffraction, 2009'
_computing_data_collection 'CrysAlis Pro (Oxford Diffraction, 2009)'
_computing_data_reduction 'CrysAlis Pro (Oxford Diffraction, 2009'
_computing_molecular_graphics 'ORTEP-3 (Farrugia, 1997)'
_computing_publication_material 'SHELXL97 (Sheldrick, 2008)'
_computing_structure_refinement 'SHELXL97 (Sheldrick, 2008)'
_computing_structure_solution 'SHELXS97 (Sheldrick, 2008)'
_diffrn_ambient_temperature 295(2)
_diffrn_detector_area_resol_mean 15.9149
_diffrn_measured_fraction_theta_full 0.999
_diffrn_measured_fraction_theta_max 0.999
_diffrn_measurement_device_type 'Oxford Diffraction Gemini S Ultra'
_diffrn_measurement_method '\w scans'
_diffrn_radiation_monochromator graphite
_diffrn_radiation_source 'Enhance (Mo) X-ray Source'
_diffrn_radiation_type MoK\a
_diffrn_radiation_wavelength 0.71073
_diffrn_reflns_av_R_equivalents 0.0251
_diffrn_reflns_av_sigmaI/netI 0.0319
_diffrn_reflns_limit_h_max 15
_diffrn_reflns_limit_h_min -15
_diffrn_reflns_limit_k_max 18
_diffrn_reflns_limit_k_min -12
_diffrn_reflns_limit_l_max 10
_diffrn_reflns_limit_l_min -10
_diffrn_reflns_number 13329
_diffrn_reflns_theta_full 26.37
_diffrn_reflns_theta_max 26.37
_diffrn_reflns_theta_min 2.99
_diffrn_standards_number 0
_exptl_absorpt_coefficient_mu 0.072
_exptl_absorpt_correction_type none
_exptl_crystal_colour yellow
_exptl_crystal_density_diffrn 1.209
_exptl_crystal_density_method 'not measured'
_exptl_crystal_description block
_exptl_crystal_F_000 536
_exptl_crystal_size_max 0.50
_exptl_crystal_size_mid 0.40
_exptl_crystal_size_min 0.40
_refine_diff_density_max 0.105
_refine_diff_density_min -0.135
_refine_ls_extinction_method none
_refine_ls_goodness_of_fit_ref 1.008
_refine_ls_hydrogen_treatment constr
_refine_ls_matrix_type full
_refine_ls_number_parameters 181
_refine_ls_number_reflns 2880
_refine_ls_number_restraints 3
_refine_ls_restrained_S_all 1.015
_refine_ls_R_factor_all 0.0666
_refine_ls_R_factor_gt 0.0354
_refine_ls_shift/su_max 0.001
_refine_ls_shift/su_mean 0.000
_refine_ls_structure_factor_coef Fsqd
_refine_ls_weighting_details 'calc w=1/[\s^2^(Fo^2^)+(0.0388P)^2^] where P=(Fo^2^+2Fc^2^)/3'
_refine_ls_weighting_scheme calc
_refine_ls_wR_factor_gt 0.0771
_refine_ls_wR_factor_ref 0.0815
_reflns_number_gt 1735
_reflns_number_total 2880
_reflns_threshold_expression >2sigma(I)
_cod_data_source_file xu2673.cif
_cod_data_source_block I
_cod_original_cell_volume 1407.85(16)
_cod_original_sg_symbol_H-M 'P 21/c'
_cod_database_code 2224516
_cod_database_fobs_code 2224516

loop_
_symmetry_equiv_pos_as_xyz
'x, y, z'
'-x, y+1/2, -z+1/2'
'-x, -y, -z'
'x, -y-1/2, z-1/2'

loop_
_atom_site_type_symbol
_atom_site_label
_atom_site_fract_x
_atom_site_fract_y
_atom_site_fract_z
_atom_site_U_iso_or_equiv
_atom_site_adp_type
_atom_site_calc_flag
_atom_site_refinement_flags
_atom_site_occupancy
_atom_site_disorder_assembly
_atom_site_disorder_group
C C8 1.02337(9) 0.42702(8) 0.80790(16) 0.0520(3) Uani d . 1 . .
H H8 0.9756 0.4731 0.7487 0.062 Uiso calc R 1 . .
C C9 1.14221(9) 0.42886(8) 0.80802(15) 0.0468(3) Uani d . 1 . .
C C16 1.17980(10) 0.50107(7) 0.73655(16) 0.0492(3) Uani d U 1 . .
C C10 1.22053(10) 0.35243(7) 0.87880(15) 0.0466(3) Uani d . 1 . .
C C7 0.97483(10) 0.36634(8) 0.88354(15) 0.0492(3) Uani d . 1 . .
H H7 1.0225 0.3211 0.9464 0.059 Uiso calc R 1 . .
C C4 0.76990(10) 0.41976(8) 0.76497(17) 0.0578(3) Uani d . 1 . .
H H4 0.7914 0.4586 0.6915 0.069 Uiso calc R 1 . .
C C6 0.81719(11) 0.30629(8) 0.98007(17) 0.0564(3) Uani d . 1 . .
H H6 0.8706 0.2677 1.0531 0.068 Uiso calc R 1 . .
C C5 0.85340(9) 0.36488(7) 0.87593(15) 0.0461(3) Uani d . 1 . .
C C1 0.70315(12) 0.30433(9) 0.97724(19) 0.0679(4) Uani d . 1 . .
H H1 0.6804 0.2649 1.0484 0.081 Uiso calc R 1 . .
C C2 0.62347(11) 0.36058(9) 0.86948(19) 0.0679(4) Uani d . 1 . .
H H2 0.5470 0.3601 0.8692 0.082 Uiso calc R 1 . .
C C11 1.32866(10) 0.36506(8) 0.99982(17) 0.0572(3) Uani d . 1 . .
H H11 1.3530 0.4227 1.0384 0.069 Uiso calc R 1 . .
C C3 0.65660(11) 0.41749(9) 0.76217(18) 0.0651(4) Uani d . 1 . .
H H3 0.6021 0.4547 0.6873 0.078 Uiso calc R 1 . .
C C17 1.29300(11) 0.50807(8) 0.71970(17) 0.0578(3) Uani d U 1 . .
C C14 1.25937(13) 0.19431(9) 0.8861(2) 0.0751(4) Uani d . 1 . .
H H14 1.2363 0.1364 0.8474 0.090 Uiso calc R 1 . .
C C15 1.18644(11) 0.26573(8) 0.82240(18) 0.0604(4) Uani d . 1 . .
H H15 1.1142 0.2559 0.7414 0.073 Uiso calc R 1 . .
C C13 1.36577(13) 0.20804(10) 1.0064(2) 0.0778(5) Uani d . 1 . .
H H13 1.4144 0.1595 1.0492 0.093 Uiso calc R 1 . .
C C12 1.40048(12) 0.29275(10) 1.06346(19) 0.0707(4) Uani d . 1 . .
H H12 1.4726 0.3018 1.1453 0.085 Uiso calc R 1 . .
C C18 1.10284(11) 0.57361(9) 0.66242(17) 0.0544(3) Uani d U 1 . .
N N2 1.03886(10) 0.62944(8) 0.60031(16) 0.0742(4) Uani d . 1 . .
N N1 1.38156(11) 0.51654(8) 0.70138(18) 0.0851(4) Uani d . 1 . .

loop_
_atom_site_aniso_label
_atom_site_aniso_U_11
_atom_site_aniso_U_22
_atom_site_aniso_U_33
_atom_site_aniso_U_12
_atom_site_aniso_U_13
_atom_site_aniso_U_23
C8 0.0442(7) 0.0488(7) 0.0631(8) 0.0040(5) 0.0171(6) 0.0015(6)
C9 0.0427(7) 0.0482(7) 0.0495(8) -0.0006(5) 0.0144(5) -0.0057(6)
C16 0.0458(6) 0.0452(7) 0.0570(8) -0.0010(5) 0.0169(6) -0.0030(6)
C10 0.0433(7) 0.0475(7) 0.0530(8) 0.0017(5) 0.0208(6) 0.0013(6)
C7 0.0462(7) 0.0503(7) 0.0505(8) 0.0049(5) 0.0146(6) 0.0000(6)
C4 0.0474(7) 0.0592(8) 0.0668(9) 0.0011(6) 0.0178(6) 0.0085(7)
C6 0.0566(8) 0.0565(7) 0.0588(9) 0.0020(6) 0.0222(7) 0.0023(7)
C5 0.0440(7) 0.0458(7) 0.0508(8) 0.0001(5) 0.0182(6) -0.0039(6)
C1 0.0608(9) 0.0757(9) 0.0755(11) -0.0076(7) 0.0335(8) 0.0056(8)
C2 0.0465(8) 0.0847(10) 0.0779(10) -0.0075(7) 0.0272(7) -0.0097(9)
C11 0.0486(7) 0.0614(8) 0.0613(9) -0.0012(6) 0.0168(6) 0.0034(7)
C3 0.0436(8) 0.0732(9) 0.0757(10) 0.0054(6) 0.0149(7) 0.0012(8)
C17 0.0549(7) 0.0536(8) 0.0690(9) -0.0005(6) 0.0253(7) 0.0041(7)
C14 0.0774(11) 0.0503(8) 0.1059(13) 0.0079(7) 0.0408(10) 0.0020(8)
C15 0.0530(8) 0.0548(8) 0.0753(10) 0.0018(6) 0.0229(7) -0.0052(7)
C13 0.0682(10) 0.0724(11) 0.0999(13) 0.0228(8) 0.0365(10) 0.0281(9)
C12 0.0509(8) 0.0846(11) 0.0754(11) 0.0103(7) 0.0181(7) 0.0199(9)
C18 0.0528(7) 0.0489(7) 0.0626(9) -0.0029(5) 0.0199(6) 0.0020(6)
N2 0.0721(8) 0.0606(7) 0.0865(10) 0.0055(6) 0.0202(7) 0.0097(7)
N1 0.0661(8) 0.0863(9) 0.1148(11) 0.0025(6) 0.0457(8) 0.0183(8)

loop_
_atom_type_symbol
_atom_type_description
_atom_type_scat_dispersion_real
_atom_type_scat_dispersion_imag
_atom_type_scat_source
C C 0.0033 0.0016 'International Tables Vol C Tables 4.2.6.8 and 6.1.1.4'
H H 0.0000 0.0000 'International Tables Vol C Tables 4.2.6.8 and 6.1.1.4'
N N 0.0061 0.0033 'International Tables Vol C Tables 4.2.6.8 and 6.1.1.4'

loop_
_geom_angle_atom_site_label_1
_geom_angle_atom_site_label_2
_geom_angle_atom_site_label_3
_geom_angle_site_symmetry_1
_geom_angle_site_symmetry_3
_geom_angle
_geom_angle_publ_flag
C7 C8 C9 . . 127.01(11) ?
C7 C8 H8 . . 116.5 ?
C9 C8 H8 . . 116.5 ?
C16 C9 C8 . . 118.92(10) ?
C16 C9 C10 . . 120.68(10) ?
C8 C9 C10 . . 120.36(10) ?
C9 C16 C17 . . 124.07(10) ?
C9 C16 C18 . . 120.73(10) ?
C17 C16 C18 . . 115.09(10) ?
C11 C10 C15 . . 118.66(11) ?
C11 C10 C9 . . 121.57(11) ?
C15 C10 C9 . . 119.77(11) ?
C8 C7 C5 . . 125.53(11) ?
C8 C7 H7 . . 117.2 ?
C5 C7 H7 . . 117.2 ?
C3 C4 C5 . . 121.17(12) ?
C3 C4 H4 . . 119.4 ?
C5 C4 H4 . . 119.4 ?
C1 C6 C5 . . 121.10(12) ?
C1 C6 H6 . . 119.5 ?
C5 C6 H6 . . 119.5 ?
C6 C5 C4 . . 117.56(10) ?
C6 C5 C7 . . 119.86(11) ?
C4 C5 C7 . . 122.57(11) ?
C2 C1 C6 . . 119.99(12) ?
C2 C1 H1 . . 120.0 ?
C6 C1 H1 . . 120.0 ?
C3 C2 C1 . . 119.97(12) ?
C3 C2 H2 . . 120.0 ?
C1 C2 H2 . . 120.0 ?
C12 C11 C10 . . 120.54(12) ?
C12 C11 H11 . . 119.7 ?
C10 C11 H11 . . 119.7 ?
C2 C3 C4 . . 120.18(12) ?
C2 C3 H3 . . 119.9 ?
C4 C3 H3 . . 119.9 ?
N1 C17 C16 . . 177.09(14) ?
C13 C14 C15 . . 120.38(13) ?
C13 C14 H14 . . 119.8 ?
C15 C14 H14 . . 119.8 ?
C14 C15 C10 . . 120.15(13) ?
C14 C15 H15 . . 119.9 ?
C10 C15 H15 . . 119.9 ?
C12 C13 C14 . . 120.22(13) ?
C12 C13 H13 . . 119.9 ?
C14 C13 H13 . . 119.9 ?
C13 C12 C11 . . 120.06(14) ?
C13 C12 H12 . . 120.0 ?
C11 C12 H12 . . 120.0 ?
N2 C18 C16 . . 177.74(14) ?

loop_
_geom_bond_atom_site_label_1
_geom_bond_atom_site_label_2
_geom_bond_site_symmetry_2
_geom_bond_distance
_geom_bond_publ_flag
C8 C7 . 1.3344(15) ?
C8 C9 . 1.4457(14) ?
C8 H8 . 0.9300 ?
C9 C16 . 1.3701(15) ?
C9 C10 . 1.4795(15) ?
C16 C17 . 1.4308(16) ?
C16 C18 . 1.4323(18) ?
C10 C11 . 1.3869(16) ?
C10 C15 . 1.3892(16) ?
C7 C5 . 1.4590(15) ?
C7 H7 . 0.9300 ?
C4 C3 . 1.3718(16) ?
C4 C5 . 1.3932(16) ?
C4 H4 . 0.9300 ?
C6 C1 . 1.3805(16) ?
C6 C5 . 1.3861(15) ?
C6 H6 . 0.9300 ?
C1 C2 . 1.3706(19) ?
C1 H1 . 0.9300 ?
C2 C3 . 1.3703(18) ?
C2 H2 . 0.9300 ?
C11 C12 . 1.3804(17) ?
C11 H11 . 0.9300 ?
C3 H3 . 0.9300 ?
C17 N1 . 1.1409(14) ?
C14 C13 . 1.372(2) ?
C14 C15 . 1.3773(18) ?
C14 H14 . 0.9300 ?
C15 H15 . 0.9300 ?
C13 C12 . 1.364(2) ?
C13 H13 . 0.9300 ?
C12 H12 . 0.9300 ?
C18 N2 . 1.1423(15) ?

loop_
_geom_torsion_atom_site_label_1
_geom_torsion_atom_site_label_2
_geom_torsion_atom_site_label_3
_geom_torsion_atom_site_label_4
_geom_torsion_site_symmetry_1
_geom_torsion_site_symmetry_2
_geom_torsion_site_symmetry_3
_geom_torsion_site_symmetry_4
_geom_torsion
_geom_torsion_publ_flag
C7 C8 C9 C16 . . . . -174.10(11) ?
C7 C8 C9 C10 . . . . 8.02(18) ?
C8 C9 C16 C17 . . . . -176.08(12) ?
C10 C9 C16 C17 . . . . 1.80(17) ?
C8 C9 C16 C18 . . . . -0.14(17) ?
C10 C9 C16 C18 . . . . 177.74(12) ?
C16 C9 C10 C11 . . . . 53.38(16) ?
C8 C9 C10 C11 . . . . -128.77(12) ?
C16 C9 C10 C15 . . . . -125.93(12) ?
C8 C9 C10 C15 . . . . 51.92(15) ?
C9 C8 C7 C5 . . . . -177.82(12) ?
C1 C6 C5 C4 . . . . -1.80(17) ?
C1 C6 C5 C7 . . . . 179.11(12) ?
C3 C4 C5 C6 . . . . 1.64(17) ?
C3 C4 C5 C7 . . . . -179.30(12) ?
C8 C7 C5 C6 . . . . -170.60(11) ?
C8 C7 C5 C4 . . . . 10.37(18) ?
C5 C6 C1 C2 . . . . 0.38(19) ?
C6 C1 C2 C3 . . . . 1.3(2) ?
C15 C10 C11 C12 . . . . -0.38(18) ?
C9 C10 C11 C12 . . . . -179.70(11) ?
C1 C2 C3 C4 . . . . -1.44(19) ?
C5 C4 C3 C2 . . . . -0.05(19) ?
C13 C14 C15 C10 . . . . 0.4(2) ?
C11 C10 C15 C14 . . . . -0.09(18) ?
C9 C10 C15 C14 . . . . 179.25(11) ?
C15 C14 C13 C12 . . . . -0.3(2) ?
C14 C13 C12 C11 . . . . -0.2(2) ?
C10 C11 C12 C13 . . . . 0.5(2) ?

loop_
_cod_related_entry_id
_cod_related_entry_database
_cod_related_entry_code
1 ChemSpider 24743872
